data_7242988
loop_
_publ_author_name
'Garc\'ia-Gonz\'alez, Ma. Carmen'
'Navarro-Huerta, Armando'
'Rodr\'iguez-Mu\~noz, Fanny Chantal'
'Vera-Alv\'izar, Estefan\'ia Guadalupe'
'Vera Ram\'irez, Marco A.'
'Rodr\'iguez-Hern\'andez, Joelis'
'Rodr\'iguez, Mario'
'Rodr\'iguez-Molina, Braulio'

_publ_section_title
;
 The design of dihalogenated TPE monoboronate complexes as
 mechanofluorochromic crystals
;
_journal_issue 34
_journal_name_full CrystEngComm
_journal_page_first 5908
_journal_page_last 5917
_journal_paper_doi 10.1039/D1CE00442E
_journal_volume 23
_journal_year 2021
_chemical_formula_moiety 'C33 H23 Br2 N O, C4 H8 O'
_chemical_formula_sum 'C37 H31 Br2 N O2'
_chemical_formula_weight 681.45
_chemical_melting_point 428.5(5)
_space_group_crystal_system triclinic
_space_group_IT_number 2
_space_group_name_Hall '-P 1'
_space_group_name_H-M_alt 'P -1'
_atom_sites_solution_hydrogens mixed
_audit_creation_date 2020-07-21
_audit_creation_method SHELXL-2018/3
_audit_update_record
;
2021-04-02 deposited with the CCDC.	2021-06-07 downloaded from the CCDC.
;
_cell_angle_alpha 71.5265(15)
_cell_angle_beta 77.3805(15)
_cell_angle_gamma 71.2592(15)
_cell_formula_units_Z 2
_cell_length_a 9.4088(7)
_cell_length_b 12.5525(9)
_cell_length_c 15.2532(11)
_cell_measurement_reflns_used 9229
_cell_measurement_temperature 296(2)
_cell_measurement_theta_max 26.07
_cell_measurement_theta_min 2.31
_cell_volume 1604.3(2)
_computing_cell_refinement 'Bruker SAINT'
_computing_data_collection 'Bruker APEX2'
_computing_data_reduction 'Bruker SAINT'
_computing_molecular_graphics 'Bruker SHELXTL'
_computing_publication_material 'Bruker SHELXTL'
_computing_structure_refinement 'SHELXL-2018/3 (Sheldrick, 2018)'
_computing_structure_solution 'SHELXS-97 (Sheldrick 2008)'
_diffrn_ambient_temperature 296(2)
_diffrn_measured_fraction_theta_full 0.999
_diffrn_measured_fraction_theta_max 0.999
_diffrn_measurement_device_type 'Bruker APEX-II CCD'
_diffrn_measurement_method '\w scans'
_diffrn_radiation_monochromator mirrors
_diffrn_radiation_type MoK\a
_diffrn_radiation_wavelength 0.71073
_diffrn_reflns_av_R_equivalents 0.0210
_diffrn_reflns_av_unetI/netI 0.0165
_diffrn_reflns_Laue_measured_fraction_full 0.999
_diffrn_reflns_Laue_measured_fraction_max 0.999
_diffrn_reflns_limit_h_max 11
_diffrn_reflns_limit_h_min -11
_diffrn_reflns_limit_k_max 15
_diffrn_reflns_limit_k_min -15
_diffrn_reflns_limit_l_max 18
_diffrn_reflns_limit_l_min -18
_diffrn_reflns_number 24786
_diffrn_reflns_point_group_measured_fraction_full 0.999
_diffrn_reflns_point_group_measured_fraction_max 0.999
_diffrn_reflns_theta_full 25.242
_diffrn_reflns_theta_max 25.348
_diffrn_reflns_theta_min 1.778
_diffrn_source 'Incoatec ImuS'
_exptl_absorpt_coefficient_mu 2.559
_exptl_absorpt_correction_T_max 0.7456
_exptl_absorpt_correction_T_min 0.5164
_exptl_absorpt_correction_type multi-scan
_exptl_absorpt_process_details
; 
 SADABS 2016/2: Krause, L., Herbst-Irmer, R., Sheldrick G.M. & Stalke D., 
 J. Appl. Cryst. 48 (2015) 3-10 
;
_exptl_crystal_colour red
_exptl_crystal_density_diffrn 1.411
_exptl_crystal_description Prism
_exptl_crystal_F_000 692
_exptl_crystal_recrystallization_method 'Re-crystallisation from solvent'
_exptl_crystal_size_max 0.529
_exptl_crystal_size_mid 0.341
_exptl_crystal_size_min 0.198
_refine_diff_density_max 1.169
_refine_diff_density_min -0.885
_refine_diff_density_rms 0.059
_refine_ls_extinction_method none
_refine_ls_goodness_of_fit_ref 1.044
_refine_ls_hydrogen_treatment mixed
_refine_ls_matrix_type full
_refine_ls_number_parameters 428
_refine_ls_number_reflns 5863
_refine_ls_number_restraints 250
_refine_ls_restrained_S_all 1.029
_refine_ls_R_factor_all 0.0576
_refine_ls_R_factor_gt 0.0489
_refine_ls_shift/su_max 0.001
_refine_ls_shift/su_mean 0.000
_refine_ls_structure_factor_coef Fsqd
_refine_ls_weighting_details 'w=1/[\s^2^(Fo^2^)+(0.0738P)^2^+1.3305P] where P=(Fo^2^+2Fc^2^)/3'
_refine_ls_weighting_scheme calc
_refine_ls_wR_factor_gt 0.1378
_refine_ls_wR_factor_ref 0.1451
_reflns_Friedel_coverage 0.000
_reflns_number_gt 4892
_reflns_number_total 5863
_reflns_threshold_expression 'I > 2\s(I)'
_cod_data_source_file d1ce00442e2.cif
_cod_data_source_block 2b-MCGG-BRM
_cod_depositor_comments
;
The following automatic conversions were performed:

data item '_chemical_melting_point' value '428-429' was changed to
'428.5(5)' -- the average value was taken and precision was
estimated.

data item '_exptl_absorpt_correction_type' value 'Multi_scan' was
changed to 'multi-scan' in accordance with the
/home/data/users/saulius/crontab/automatic-downloads/rss-feeds/RSC/lib/dictionaries/cif_core.dic
dictionary named 'cif_core.dic' version 2.4.2 last updated on
2011-04-26.

Automatic conversion script
Id: cif_fix_values 7556 2019-12-06 15:28:31Z antanas 

 Adding full bibliography for 7242988--7242992.cif.
;
_cod_database_code 7242988
_shelx_shelxl_version_number 2018/3
_shelx_space_group_comment
; 
The symmetry employed for this shelxl refinement is uniquely defined 
by the following loop, which should always be used as a source of 
symmetry information in preference to the above space-group names. 
They are only intended as comments. 
;
_shelx_estimated_absorpt_t_min 0.345
_shelx_estimated_absorpt_t_max 0.631

loop_
_space_group_symop_operation_xyz
'x, y, z'
'-x, -y, -z'

loop_
_atom_site_label
_atom_site_type_symbol
_atom_site_fract_x
_atom_site_fract_y
_atom_site_fract_z
_atom_site_U_iso_or_equiv
_atom_site_adp_type
_atom_site_occupancy
_atom_site_site_symmetry_order
_atom_site_calc_flag
_atom_site_refinement_flags_posn
_atom_site_refinement_flags_adp
_atom_site_refinement_flags_occupancy
_atom_site_disorder_assembly
_atom_site_disorder_group
Br1 Br 0.41282(7) 0.82729(5) 1.02406(4) 0.1067(2) Uani 1 1 d . . . . .
Br2 Br 0.89507(6) 0.49677(5) 1.21007(3) 0.08825(19) Uani 1 1 d . . . . .
O1 O 0.5102(3) 0.6651(3) 0.89982(19) 0.0796(7) Uani 1 1 d D . . . .
H1 H 0.545(6) 0.615(4) 0.868(3) 0.119 Uiso 1 1 d D U . . .
N1 N 0.6701(3) 0.4854(3) 0.84295(18) 0.0581(7) Uani 1 1 d . . . . .
C1 C 0.7692(3) 0.2688(3) 0.54838(19) 0.0459(6) Uani 1 1 d . . . . .
C2 C 0.6642(3) 0.2265(2) 0.53343(19) 0.0449(6) Uani 1 1 d . . . . .
C3 C 0.7425(3) 0.3197(3) 0.6292(2) 0.0457(6) Uani 1 1 d . . . . .
C4 C 0.6175(4) 0.4122(3) 0.6400(2) 0.0547(7) Uani 1 1 d . . . . .
H4 H 0.546274 0.440426 0.598616 0.066 Uiso 1 1 calc R U . . .
C5 C 0.5972(4) 0.4633(3) 0.7120(2) 0.0562(7) Uani 1 1 d . . . . .
H5 H 0.512999 0.525764 0.717920 0.067 Uiso 1 1 calc R U . . .
C6 C 0.7006(4) 0.4225(3) 0.7747(2) 0.0506(7) Uani 1 1 d . . . . .
C7 C 0.8258(4) 0.3295(3) 0.7650(2) 0.0563(8) Uani 1 1 d . . . . .
H7 H 0.895770 0.300623 0.807256 0.068 Uiso 1 1 calc R U . . .
C8 C 0.8469(3) 0.2792(3) 0.6925(2) 0.0521(7) Uani 1 1 d . . . . .
H8 H 0.932097 0.217633 0.686097 0.063 Uiso 1 1 calc R U . . .
C9 C 0.9142(3) 0.2742(3) 0.4867(2) 0.0481(6) Uani 1 1 d . . . . .
C10 C 0.9604(4) 0.3759(3) 0.4589(2) 0.0579(8) Uani 1 1 d . . . . .
H10 H 0.899440 0.440389 0.479348 0.070 Uiso 1 1 calc R U . . .
C11 C 1.0946(5) 0.3838(4) 0.4015(3) 0.0740(11) Uani 1 1 d . . . . .
H11 H 1.122120 0.453279 0.383145 0.089 Uiso 1 1 calc R U . . .
C12 C 1.1863(5) 0.2900(5) 0.3721(3) 0.0823(12) Uani 1 1 d . . . . .
H12 H 1.276843 0.295081 0.333772 0.099 Uiso 1 1 calc R U . . .
C13 C 1.1450(5) 0.1878(4) 0.3991(3) 0.0867(13) Uani 1 1 d . . . . .
H13 H 1.207888 0.123536 0.379121 0.104 Uiso 1 1 calc R U . . .
C14 C 1.0094(4) 0.1796(3) 0.4564(3) 0.0690(9) Uani 1 1 d . . . . .
H14 H 0.982716 0.109856 0.474292 0.083 Uiso 1 1 calc R U . . .
C15 C 0.5295(3) 0.2111(3) 0.6040(2) 0.0480(7) Uani 1 1 d . . . . .
C16 C 0.3841(4) 0.2659(3) 0.5793(3) 0.0632(8) Uani 1 1 d . . . . .
H16 H 0.371803 0.311036 0.518587 0.076 Uiso 1 1 calc R U . . .
C17 C 0.2581(4) 0.2541(4) 0.6439(3) 0.0805(11) Uani 1 1 d . . . . .
H17 H 0.161766 0.293472 0.627125 0.097 Uiso 1 1 calc R U . . .
C18 C 0.2748(5) 0.1848(4) 0.7323(3) 0.0785(11) Uani 1 1 d . . . . .
H18 H 0.189690 0.175896 0.775249 0.094 Uiso 1 1 calc R U . . .
C19 C 0.4173(5) 0.1280(4) 0.7582(2) 0.0722(10) Uani 1 1 d . . . . .
H19 H 0.428620 0.080464 0.818442 0.087 Uiso 1 1 calc R U . . .
C20 C 0.5445(4) 0.1423(3) 0.6933(2) 0.0598(8) Uani 1 1 d . . . . .
H20 H 0.640644 0.104596 0.710916 0.072 Uiso 1 1 calc DR U . . .
C21 C 0.6685(3) 0.1954(3) 0.4462(2) 0.0461(6) Uani 1 1 d . . . . .
C22 C 0.6960(4) 0.2689(3) 0.3593(2) 0.0542(7) Uani 1 1 d . . . . .
H22 H 0.719026 0.337307 0.354888 0.065 Uiso 1 1 calc R U . . .
C23 C 0.6903(5) 0.2432(3) 0.2791(2) 0.0675(9) Uani 1 1 d . . . . .
H23 H 0.708645 0.294323 0.221259 0.081 Uiso 1 1 calc R U . . .
C24 C 0.6574(5) 0.1421(4) 0.2842(3) 0.0729(10) Uani 1 1 d . . . . .
H24 H 0.652430 0.125005 0.230123 0.087 Uiso 1 1 calc R U . . .
C25 C 0.6320(5) 0.0670(4) 0.3693(3) 0.0778(11) Uani 1 1 d . . . . .
H25 H 0.612049 -0.002282 0.372966 0.093 Uiso 1 1 calc R U . . .
C26 C 0.6358(4) 0.0934(3) 0.4502(2) 0.0636(9) Uani 1 1 d . . . . .
H26 H 0.616358 0.042329 0.507759 0.076 Uiso 1 1 calc R U . . .
C27 C 0.7467(4) 0.4513(3) 0.9112(2) 0.0602(8) Uani 1 1 d . . . . .
H27 H 0.823273 0.381593 0.918877 0.072 Uiso 1 1 calc R U . . .
C28 C 0.7144(4) 0.5212(3) 0.9772(2) 0.0576(8) Uani 1 1 d . . . . .
C29 C 0.5975(4) 0.6246(3) 0.9683(2) 0.0627(8) Uani 1 1 d . . . . .
C30 C 0.5702(5) 0.6877(4) 1.0342(2) 0.0694(9) Uani 1 1 d . . . . .
C31 C 0.6570(5) 0.6492(4) 1.1062(2) 0.0719(10) Uani 1 1 d . . . . .
H31 H 0.637011 0.690917 1.150174 0.086 Uiso 1 1 calc R U . . .
C32 C 0.7730(5) 0.5484(4) 1.1120(2) 0.0660(9) Uani 1 1 d . . . . .
C33 C 0.8039(4) 0.4830(3) 1.0493(2) 0.0631(8) Uani 1 1 d . . . . .
H33 H 0.882632 0.414642 1.054802 0.076 Uiso 1 1 calc R U . . .
O2 O 0.9434(16) 0.7738(10) 0.9457(10) 0.205(3) Uani 0.560(8) 1 d D U P A 1
C34 C 0.876(3) 0.8170(16) 0.8674(13) 0.204(3) Uani 0.560(8) 1 d D U P A 1
H34A H 0.767097 0.828415 0.883587 0.245 Uiso 0.560(8) 1 calc R U P A 1
H34B H 0.913442 0.762419 0.829207 0.245 Uiso 0.560(8) 1 calc R U P A 1
C35 C 0.9076(18) 0.9271(13) 0.8164(11) 0.205(3) Uani 0.560(8) 1 d D U P A 1
H35A H 0.816148 0.984688 0.795255 0.246 Uiso 0.560(8) 1 calc R U P A 1
H35B H 0.982027 0.917651 0.762268 0.246 Uiso 0.560(8) 1 calc R U P A 1
C36 C 0.968(3) 0.9660(14) 0.8810(14) 0.205(3) Uani 0.560(8) 1 d D U P A 1
H36A H 1.066914 0.977735 0.854993 0.245 Uiso 0.560(8) 1 calc R U P A 1
H36B H 0.899866 1.038111 0.892775 0.245 Uiso 0.560(8) 1 calc R U P A 1
C37 C 0.976(3) 0.8688(16) 0.9677(12) 0.205(3) Uani 0.560(8) 1 d D U P A 1
H37A H 1.076089 0.843352 0.986857 0.246 Uiso 0.560(8) 1 calc R U P A 1
H37B H 0.902233 0.893574 1.017755 0.246 Uiso 0.560(8) 1 calc R U P A 1
O2A O 0.978(2) 0.8279(15) 0.9891(11) 0.205(3) Uani 0.440(8) 1 d D U P A 2
C34A C 0.827(2) 0.856(2) 0.9832(13) 0.205(3) Uani 0.440(8) 1 d D U P A 2
H34C H 0.772341 0.919873 1.011162 0.246 Uiso 0.440(8) 1 calc R U P A 2
H34D H 0.787730 0.789630 1.015448 0.246 Uiso 0.440(8) 1 calc R U P A 2
C35A C 0.812(2) 0.891(2) 0.8841(16) 0.205(3) Uani 0.440(8) 1 d D U P A 2
H35C H 0.714374 0.946539 0.872263 0.246 Uiso 0.440(8) 1 calc R U P A 2
H35D H 0.821874 0.824020 0.862644 0.246 Uiso 0.440(8) 1 calc R U P A 2
C36A C 0.938(3) 0.947(2) 0.8360(14) 0.205(3) Uani 0.440(8) 1 d D U P A 2
H36C H 0.982666 0.925687 0.778107 0.246 Uiso 0.440(8) 1 calc R U P A 2
H36D H 0.902043 1.031260 0.822766 0.246 Uiso 0.440(8) 1 calc R U P A 2
C37A C 1.049(2) 0.898(2) 0.9049(16) 0.205(3) Uani 0.440(8) 1 d D U P A 2
H37C H 1.142598 0.850154 0.880197 0.246 Uiso 0.440(8) 1 calc R U P A 2
H37D H 1.071145 0.960902 0.919020 0.246 Uiso 0.440(8) 1 calc R U P A 2

loop_
_atom_site_aniso_label
_atom_site_aniso_U_11
_atom_site_aniso_U_22
_atom_site_aniso_U_33
_atom_site_aniso_U_23
_atom_site_aniso_U_13
_atom_site_aniso_U_12
Br1 0.1212(4) 0.1039(4) 0.0978(4) -0.0525(3) -0.0145(3) -0.0091(3)
Br2 0.1151(4) 0.1210(4) 0.0545(2) -0.0185(2) -0.0240(2) -0.0629(3)
O1 0.0868(18) 0.096(2) 0.0645(16) -0.0351(14) -0.0232(13) -0.0135(15)
N1 0.0672(16) 0.0755(18) 0.0468(14) -0.0265(13) -0.0046(12) -0.0312(14)
C1 0.0513(15) 0.0501(15) 0.0435(15) -0.0156(12) -0.0116(12) -0.0168(12)
C2 0.0502(15) 0.0484(15) 0.0438(14) -0.0154(12) -0.0103(12) -0.0180(12)
C3 0.0497(15) 0.0547(16) 0.0441(15) -0.0167(12) -0.0069(12) -0.0253(13)
C4 0.0578(18) 0.0620(18) 0.0543(17) -0.0226(14) -0.0190(14) -0.0151(15)
C5 0.0571(18) 0.0609(18) 0.0587(18) -0.0270(15) -0.0134(14) -0.0120(14)
C6 0.0584(17) 0.0647(18) 0.0411(15) -0.0203(13) -0.0034(12) -0.0292(15)
C7 0.0564(17) 0.076(2) 0.0473(16) -0.0227(15) -0.0152(13) -0.0209(16)
C8 0.0480(16) 0.0655(19) 0.0502(16) -0.0209(14) -0.0098(13) -0.0175(14)
C9 0.0490(15) 0.0588(17) 0.0434(15) -0.0148(13) -0.0137(12) -0.0176(13)
C10 0.068(2) 0.072(2) 0.0480(17) -0.0205(15) -0.0061(14) -0.0339(17)
C11 0.078(2) 0.106(3) 0.055(2) -0.019(2) -0.0027(17) -0.054(2)
C12 0.058(2) 0.128(4) 0.064(2) -0.021(2) -0.0001(17) -0.038(2)
C13 0.057(2) 0.102(3) 0.090(3) -0.038(3) -0.003(2) 0.001(2)
C14 0.059(2) 0.063(2) 0.082(2) -0.0208(18) -0.0079(17) -0.0107(16)
C15 0.0557(16) 0.0561(17) 0.0462(15) -0.0218(13) -0.0061(12) -0.0262(13)
C16 0.0557(18) 0.078(2) 0.063(2) -0.0165(17) -0.0100(15) -0.0278(16)
C17 0.055(2) 0.097(3) 0.093(3) -0.033(2) -0.0004(19) -0.027(2)
C18 0.072(2) 0.102(3) 0.081(3) -0.046(2) 0.018(2) -0.046(2)
C19 0.101(3) 0.086(3) 0.0474(18) -0.0253(17) 0.0033(18) -0.051(2)
C20 0.068(2) 0.072(2) 0.0519(17) -0.0192(15) -0.0097(15) -0.0319(17)
C21 0.0493(15) 0.0515(16) 0.0453(15) -0.0171(12) -0.0098(12) -0.0177(12)
C22 0.0659(19) 0.0530(17) 0.0508(17) -0.0139(13) -0.0145(14) -0.0210(14)
C23 0.087(2) 0.077(2) 0.0453(17) -0.0163(16) -0.0112(16) -0.0297(19)
C24 0.096(3) 0.089(3) 0.054(2) -0.0395(19) -0.0071(18) -0.034(2)
C25 0.110(3) 0.079(2) 0.073(2) -0.040(2) -0.004(2) -0.048(2)
C26 0.089(2) 0.065(2) 0.0534(18) -0.0209(15) -0.0034(16) -0.0412(18)
C27 0.072(2) 0.075(2) 0.0457(17) -0.0214(15) -0.0063(15) -0.0313(17)
C28 0.069(2) 0.072(2) 0.0444(16) -0.0203(15) -0.0031(14) -0.0352(17)
C29 0.074(2) 0.082(2) 0.0439(16) -0.0205(16) -0.0058(15) -0.0345(19)
C30 0.084(2) 0.084(2) 0.0544(19) -0.0305(18) -0.0001(17) -0.035(2)
C31 0.096(3) 0.092(3) 0.0491(19) -0.0325(18) 0.0004(18) -0.047(2)
C32 0.087(2) 0.089(3) 0.0405(16) -0.0154(16) -0.0096(16) -0.049(2)
C33 0.078(2) 0.078(2) 0.0460(17) -0.0170(15) -0.0099(15) -0.0369(18)
O2 0.214(5) 0.188(5) 0.208(6) -0.002(4) -0.048(4) -0.083(4)
C34 0.213(5) 0.188(5) 0.207(6) -0.003(4) -0.049(4) -0.083(4)
C35 0.213(5) 0.188(5) 0.207(6) -0.002(4) -0.049(4) -0.083(4)
C36 0.213(5) 0.188(5) 0.207(6) -0.002(4) -0.049(4) -0.083(4)
C37 0.214(5) 0.188(5) 0.207(6) -0.002(4) -0.049(4) -0.083(4)
O2A 0.214(5) 0.188(5) 0.207(6) -0.002(4) -0.049(4) -0.082(4)
C34A 0.213(5) 0.188(5) 0.207(6) -0.002(4) -0.049(4) -0.083(4)
C35A 0.213(5) 0.188(5) 0.207(6) -0.003(4) -0.049(4) -0.083(4)
C36A 0.213(5) 0.188(5) 0.207(6) -0.002(4) -0.049(4) -0.083(4)
C37A 0.213(5) 0.188(5) 0.207(6) -0.002(4) -0.049(4) -0.083(4)

loop_
_atom_type_symbol
_atom_type_description
_atom_type_scat_dispersion_real
_atom_type_scat_dispersion_imag
_atom_type_scat_source
C C 0.0033 0.0016 'International Tables Vol C Tables 4.2.6.8 and 6.1.1.4'
H H 0.0000 0.0000 'International Tables Vol C Tables 4.2.6.8 and 6.1.1.4'
N N 0.0061 0.0033 'International Tables Vol C Tables 4.2.6.8 and 6.1.1.4'
O O 0.0106 0.0060 'International Tables Vol C Tables 4.2.6.8 and 6.1.1.4'
Br Br -0.2901 2.4595 'International Tables Vol C Tables 4.2.6.8 and 6.1.1.4'

loop_
_geom_angle_atom_site_label_1
_geom_angle_atom_site_label_2
_geom_angle_atom_site_label_3
_geom_angle
_geom_angle_site_symmetry_1
_geom_angle_site_symmetry_3
_geom_angle_publ_flag
C29 O1 H1 104(4) . . ?
C27 N1 C6 122.5(3) . . ?
C2 C1 C9 124.5(3) . . ?
C2 C1 C3 120.8(3) . . ?
C9 C1 C3 114.6(2) . . ?
C1 C2 C21 124.0(3) . . ?
C1 C2 C15 121.4(2) . . ?
C21 C2 C15 114.5(2) . . ?
C4 C3 C8 118.2(3) . . ?
C4 C3 C1 120.9(3) . . ?
C8 C3 C1 120.8(3) . . ?
C3 C4 C5 120.9(3) . . ?
C3 C4 H4 119.6 . . ?
C5 C4 H4 119.6 . . ?
C6 C5 C4 120.6(3) . . ?
C6 C5 H5 119.7 . . ?
C4 C5 H5 119.7 . . ?
C5 C6 C7 119.1(3) . . ?
C5 C6 N1 115.2(3) . . ?
C7 C6 N1 125.6(3) . . ?
C6 C7 C8 120.2(3) . . ?
C6 C7 H7 119.9 . . ?
C8 C7 H7 119.9 . . ?
C7 C8 C3 121.0(3) . . ?
C7 C8 H8 119.5 . . ?
C3 C8 H8 119.5 . . ?
C14 C9 C10 117.3(3) . . ?
C14 C9 C1 122.3(3) . . ?
C10 C9 C1 120.3(3) . . ?
C11 C10 C9 121.7(3) . . ?
C11 C10 H10 119.1 . . ?
C9 C10 H10 119.1 . . ?
C12 C11 C10 120.0(4) . . ?
C12 C11 H11 120.0 . . ?
C10 C11 H11 120.0 . . ?
C11 C12 C13 119.8(4) . . ?
C11 C12 H12 120.1 . . ?
C13 C12 H12 120.1 . . ?
C12 C13 C14 120.5(4) . . ?
C12 C13 H13 119.8 . . ?
C14 C13 H13 119.8 . . ?
C9 C14 C13 120.7(4) . . ?
C9 C14 H14 119.7 . . ?
C13 C14 H14 119.7 . . ?
C20 C15 C16 118.4(3) . . ?
C20 C15 C2 121.6(3) . . ?
C16 C15 C2 120.0(3) . . ?
C17 C16 C15 120.9(4) . . ?
C17 C16 H16 119.6 . . ?
C15 C16 H16 119.6 . . ?
C18 C17 C16 120.1(4) . . ?
C18 C17 H17 120.0 . . ?
C16 C17 H17 120.0 . . ?
C17 C18 C19 120.3(4) . . ?
C17 C18 H18 119.9 . . ?
C19 C18 H18 119.9 . . ?
C18 C19 C20 119.4(4) . . ?
C18 C19 H19 120.3 . . ?
C20 C19 H19 120.3 . . ?
C15 C20 C19 120.9(3) . . ?
C15 C20 H20 119.5 . . ?
C19 C20 H20 119.5 . . ?
C22 C21 C26 117.7(3) . . ?
C22 C21 C2 121.7(3) . . ?
C26 C21 C2 120.5(3) . . ?
C23 C22 C21 121.5(3) . . ?
C23 C22 H22 119.3 . . ?
C21 C22 H22 119.3 . . ?
C24 C23 C22 120.1(3) . . ?
C24 C23 H23 120.0 . . ?
C22 C23 H23 120.0 . . ?
C25 C24 C23 119.6(3) . . ?
C25 C24 H24 120.2 . . ?
C23 C24 H24 120.2 . . ?
C24 C25 C26 120.4(3) . . ?
C24 C25 H25 119.8 . . ?
C26 C25 H25 119.8 . . ?
C25 C26 C21 120.7(3) . . ?
C25 C26 H26 119.6 . . ?
C21 C26 H26 119.6 . . ?
N1 C27 C28 120.3(3) . . ?
N1 C27 H27 119.9 . . ?
C28 C27 H27 119.9 . . ?
C29 C28 C33 120.6(3) . . ?
C29 C28 C27 120.8(3) . . ?
C33 C28 C27 118.6(3) . . ?
O1 C29 C28 122.6(3) . . ?
O1 C29 C30 119.0(4) . . ?
C28 C29 C30 118.5(3) . . ?
C31 C30 C29 121.0(4) . . ?
C31 C30 Br1 119.6(3) . . ?
C29 C30 Br1 119.4(3) . . ?
C32 C31 C30 119.2(3) . . ?
C32 C31 H31 120.4 . . ?
C30 C31 H31 120.4 . . ?
C31 C32 C33 122.1(3) . . ?
C31 C32 Br2 119.1(3) . . ?
C33 C32 Br2 118.8(3) . . ?
C32 C33 C28 118.7(4) . . ?
C32 C33 H33 120.6 . . ?
C28 C33 H33 120.6 . . ?
C34 O2 C37 109.5(9) . . ?
O2 C34 C35 108.7(9) . . ?
O2 C34 H34A 109.9 . . ?
C35 C34 H34A 109.9 . . ?
O2 C34 H34B 109.9 . . ?
C35 C34 H34B 109.9 . . ?
H34A C34 H34B 108.3 . . ?
C34 C35 C36 107.6(9) . . ?
C34 C35 H35A 110.2 . . ?
C36 C35 H35A 110.2 . . ?
C34 C35 H35B 110.2 . . ?
C36 C35 H35B 110.2 . . ?
H35A C35 H35B 108.5 . . ?
C37 C36 C35 104.2(9) . . ?
C37 C36 H36A 110.9 . . ?
C35 C36 H36A 110.9 . . ?
C37 C36 H36B 110.9 . . ?
C35 C36 H36B 110.9 . . ?
H36A C36 H36B 108.9 . . ?
O2 C37 C36 106.2(9) . . ?
O2 C37 H37A 110.5 . . ?
C36 C37 H37A 110.5 . . ?
O2 C37 H37B 110.5 . . ?
C36 C37 H37B 110.5 . . ?
H37A C37 H37B 108.7 . . ?
C34A O2A C37A 108.2(10) . . ?
O2A C34A C35A 106.6(11) . . ?
O2A C34A H34C 110.4 . . ?
C35A C34A H34C 110.4 . . ?
O2A C34A H34D 110.4 . . ?
C35A C34A H34D 110.4 . . ?
H34C C34A H34D 108.6 . . ?
C34A C35A C36A 105.2(11) . . ?
C34A C35A H35C 110.7 . . ?
C36A C35A H35C 110.7 . . ?
C34A C35A H35D 110.7 . . ?
C36A C35A H35D 110.7 . . ?
H35C C35A H35D 108.8 . . ?
C37A C36A C35A 103.4(10) . . ?
C37A C36A H36C 111.1 . . ?
C35A C36A H36C 111.1 . . ?
C37A C36A H36D 111.1 . . ?
C35A C36A H36D 111.1 . . ?
H36C C36A H36D 109.0 . . ?
O2A C37A C36A 106.6(10) . . ?
O2A C37A H37C 110.4 . . ?
C36A C37A H37C 110.4 . . ?
O2A C37A H37D 110.4 . . ?
C36A C37A H37D 110.4 . . ?
H37C C37A H37D 108.6 . . ?

loop_
_geom_bond_atom_site_label_1
_geom_bond_atom_site_label_2
_geom_bond_distance
_geom_bond_site_symmetry_2
_geom_bond_publ_flag
Br1 C30 1.883(4) . ?
Br2 C32 1.907(3) . ?
O1 C29 1.339(4) . ?
O1 H1 0.86(2) . ?
N1 C27 1.278(4) . ?
N1 C6 1.427(4) . ?
C1 C2 1.350(4) . ?
C1 C9 1.486(4) . ?
C1 C3 1.500(4) . ?
C2 C21 1.491(4) . ?
C2 C15 1.494(4) . ?
C3 C4 1.385(4) . ?
C3 C8 1.392(4) . ?
C4 C5 1.389(4) . ?
C4 H4 0.9300 . ?
C5 C6 1.377(4) . ?
C5 H5 0.9300 . ?
C6 C7 1.386(5) . ?
C7 C8 1.388(4) . ?
C7 H7 0.9300 . ?
C8 H8 0.9300 . ?
C9 C14 1.383(5) . ?
C9 C10 1.389(4) . ?
C10 C11 1.383(5) . ?
C10 H10 0.9300 . ?
C11 C12 1.358(6) . ?
C11 H11 0.9300 . ?
C12 C13 1.372(7) . ?
C12 H12 0.9300 . ?
C13 C14 1.392(6) . ?
C13 H13 0.9300 . ?
C14 H14 0.9300 . ?
C15 C20 1.372(4) . ?
C15 C16 1.393(5) . ?
C16 C17 1.382(5) . ?
C16 H16 0.9300 . ?
C17 C18 1.364(6) . ?
C17 H17 0.9300 . ?
C18 C19 1.379(6) . ?
C18 H18 0.9300 . ?
C19 C20 1.397(5) . ?
C19 H19 0.9300 . ?
C20 H20 0.9300 . ?
C21 C22 1.379(4) . ?
C21 C26 1.390(4) . ?
C22 C23 1.377(5) . ?
C22 H22 0.9300 . ?
C23 C24 1.375(5) . ?
C23 H23 0.9300 . ?
C24 C25 1.365(6) . ?
C24 H24 0.9300 . ?
C25 C26 1.385(5) . ?
C25 H25 0.9300 . ?
C26 H26 0.9300 . ?
C27 C28 1.460(4) . ?
C27 H27 0.9300 . ?
C28 C29 1.396(5) . ?
C28 C33 1.400(5) . ?
C29 C30 1.402(5) . ?
C30 C31 1.381(5) . ?
C31 C32 1.372(6) . ?
C31 H31 0.9300 . ?
C32 C33 1.377(5) . ?
C33 H33 0.9300 . ?
O2 C34 1.352(13) . ?
O2 C37 1.471(13) . ?
C34 C35 1.446(14) . ?
C34 H34A 0.9700 . ?
C34 H34B 0.9700 . ?
C35 C36 1.501(14) . ?
C35 H35A 0.9700 . ?
C35 H35B 0.9700 . ?
C36 C37 1.485(13) . ?
C36 H36A 0.9700 . ?
C36 H36B 0.9700 . ?
C37 H37A 0.9700 . ?
C37 H37B 0.9700 . ?
O2A C34A 1.363(15) . ?
O2A C37A 1.469(15) . ?
C34A C35A 1.461(16) . ?
C34A H34C 0.9700 . ?
C34A H34D 0.9700 . ?
C35A C36A 1.502(16) . ?
C35A H35C 0.9700 . ?
C35A H35D 0.9700 . ?
C36A C37A 1.494(15) . ?
C36A H36C 0.9700 . ?
C36A H36D 0.9700 . ?
C37A H37C 0.9700 . ?
C37A H37D 0.9700 . ?

loop_
_geom_hbond_atom_site_label_D
_geom_hbond_atom_site_label_H
_geom_hbond_atom_site_label_A
_geom_hbond_distance_DH
_geom_hbond_distance_HA
_geom_hbond_distance_DA
_geom_hbond_angle_DHA
_geom_hbond_site_symmetry_A
_geom_hbond_publ_flag
O1 H1 N1 0.86(2) 1.77(3) 2.568(4) 153(6) . yes

loop_
_geom_torsion_atom_site_label_1
_geom_torsion_atom_site_label_2
_geom_torsion_atom_site_label_3
_geom_torsion_atom_site_label_4
_geom_torsion
_geom_torsion_site_symmetry_1
_geom_torsion_site_symmetry_2
_geom_torsion_site_symmetry_3
_geom_torsion_site_symmetry_4
_geom_torsion_publ_flag
C9 C1 C2 C21 -9.2(5) . . . . ?
C3 C1 C2 C21 168.1(3) . . . . ?
C9 C1 C2 C15 172.9(3) . . . . ?
C3 C1 C2 C15 -9.8(4) . . . . ?
C2 C1 C3 C4 -57.3(4) . . . . ?
C9 C1 C3 C4 120.2(3) . . . . ?
C2 C1 C3 C8 126.1(3) . . . . ?
C9 C1 C3 C8 -56.3(4) . . . . ?
C8 C3 C4 C5 0.2(5) . . . . ?
C1 C3 C4 C5 -176.5(3) . . . . ?
C3 C4 C5 C6 -0.5(5) . . . . ?
C4 C5 C6 C7 0.1(5) . . . . ?
C4 C5 C6 N1 177.6(3) . . . . ?
C27 N1 C6 C5 172.8(3) . . . . ?
C27 N1 C6 C7 -9.9(5) . . . . ?
C5 C6 C7 C8 0.6(5) . . . . ?
N1 C6 C7 C8 -176.6(3) . . . . ?
C6 C7 C8 C3 -1.0(5) . . . . ?
C4 C3 C8 C7 0.6(5) . . . . ?
C1 C3 C8 C7 177.2(3) . . . . ?
C2 C1 C9 C14 -48.7(4) . . . . ?
C3 C1 C9 C14 133.8(3) . . . . ?
C2 C1 C9 C10 132.6(3) . . . . ?
C3 C1 C9 C10 -44.8(4) . . . . ?
C14 C9 C10 C11 1.3(5) . . . . ?
C1 C9 C10 C11 -180.0(3) . . . . ?
C9 C10 C11 C12 -1.0(5) . . . . ?
C10 C11 C12 C13 0.3(6) . . . . ?
C11 C12 C13 C14 0.2(7) . . . . ?
C10 C9 C14 C13 -0.8(5) . . . . ?
C1 C9 C14 C13 -179.5(3) . . . . ?
C12 C13 C14 C9 0.1(6) . . . . ?
C1 C2 C15 C20 -57.9(4) . . . . ?
C21 C2 C15 C20 124.0(3) . . . . ?
C1 C2 C15 C16 123.1(3) . . . . ?
C21 C2 C15 C16 -54.9(4) . . . . ?
C20 C15 C16 C17 1.9(5) . . . . ?
C2 C15 C16 C17 -179.1(3) . . . . ?
C15 C16 C17 C18 -2.4(6) . . . . ?
C16 C17 C18 C19 1.2(6) . . . . ?
C17 C18 C19 C20 0.3(6) . . . . ?
C16 C15 C20 C19 -0.4(5) . . . . ?
C2 C15 C20 C19 -179.4(3) . . . . ?
C18 C19 C20 C15 -0.7(5) . . . . ?
C1 C2 C21 C22 -46.8(4) . . . . ?
C15 C2 C21 C22 131.2(3) . . . . ?
C1 C2 C21 C26 137.0(3) . . . . ?
C15 C2 C21 C26 -45.0(4) . . . . ?
C26 C21 C22 C23 0.6(5) . . . . ?
C2 C21 C22 C23 -175.8(3) . . . . ?
C21 C22 C23 C24 -0.4(6) . . . . ?
C22 C23 C24 C25 -0.6(6) . . . . ?
C23 C24 C25 C26 1.5(7) . . . . ?
C24 C25 C26 C21 -1.3(7) . . . . ?
C22 C21 C26 C25 0.3(5) . . . . ?
C2 C21 C26 C25 176.7(3) . . . . ?
C6 N1 C27 C28 177.7(3) . . . . ?
N1 C27 C28 C29 1.6(5) . . . . ?
N1 C27 C28 C33 -178.0(3) . . . . ?
C33 C28 C29 O1 179.2(3) . . . . ?
C27 C28 C29 O1 -0.3(5) . . . . ?
C33 C28 C29 C30 -1.1(5) . . . . ?
C27 C28 C29 C30 179.3(3) . . . . ?
O1 C29 C30 C31 179.8(3) . . . . ?
C28 C29 C30 C31 0.2(5) . . . . ?
O1 C29 C30 Br1 -0.2(5) . . . . ?
C28 C29 C30 Br1 -179.8(3) . . . . ?
C29 C30 C31 C32 1.1(6) . . . . ?
Br1 C30 C31 C32 -178.9(3) . . . . ?
C30 C31 C32 C33 -1.4(5) . . . . ?
C30 C31 C32 Br2 178.9(3) . . . . ?
C31 C32 C33 C28 0.5(5) . . . . ?
Br2 C32 C33 C28 -179.8(2) . . . . ?
C29 C28 C33 C32 0.8(5) . . . . ?
C27 C28 C33 C32 -179.6(3) . . . . ?
C37 O2 C34 C35 20(2) . . . . ?
O2 C34 C35 C36 -15(2) . . . . ?
C34 C35 C36 C37 3(2) . . . . ?
C34 O2 C37 C36 -18(2) . . . . ?
C35 C36 C37 O2 8(2) . . . . ?
C37A O2A C34A C35A 30(2) . . . . ?
O2A C34A C35A C36A -32(2) . . . . ?
C34A C35A C36A C37A 22(3) . . . . ?
C34A O2A C37A C36A -15(3) . . . . ?
C35A C36A C37A O2A -5(3) . . . . ?
